data_7041641
loop_
_publ_author_name
'Ma, Ranran'
'Chen, Zhiwei'
'Cao, Fan'
'Wang, Suna'
'Huang, Xianqiang'
'Li, Yunwu'
'Lu, Jing'
'Li, Dacheng'
'Dou, Jianmin'

_publ_section_title
;
 Two 2-D multifunctional cobalt(ii) compounds: field-induced single-ion
 magnetism and catalytic oxidation of benzylic C-H bonds.
;
_journal_issue 7
_journal_name_full 'Dalton transactions (Cambridge, England : 2003)'
_journal_page_first 2137
_journal_page_last 2145
_journal_paper_doi 10.1039/c6dt04551k
_journal_volume 46
_journal_year 2017
_chemical_formula_sum 'C34 H31 Co N3 O11'
_chemical_formula_weight 716.55
_chemical_name_systematic
; 
 ? 
;
_space_group_IT_number 61
_symmetry_cell_setting orthorhombic
_symmetry_space_group_name_Hall '-P 2ac 2ab'
_symmetry_space_group_name_H-M 'P b c a'
_atom_sites_solution_hydrogens geom
_atom_sites_solution_primary direct
_atom_sites_solution_secondary difmap
_audit_creation_method SHELXL-97
_audit_update_record
;
2016-11-02 deposited with the CCDC.
2017-01-09 downloaded from the CCDC.
;
_cell_angle_alpha 90.00
_cell_angle_beta 90.00
_cell_angle_gamma 90.00
_cell_formula_units_Z 8
_cell_length_a 16.6121(15)
_cell_length_b 15.1060(14)
_cell_length_c 26.457(2)
_cell_measurement_reflns_used 4219
_cell_measurement_temperature 298(2)
_cell_measurement_theta_max 25.7465
_cell_measurement_theta_min 2.3835
_cell_volume 6639.2(10)
_computing_structure_refinement 'SHELXL-97 (Sheldrick, 1997)'
_computing_structure_solution 'SHELXS-97 (Sheldrick, 1990)'
_diffrn_ambient_temperature 298(2)
_diffrn_measured_fraction_theta_full 0.999
_diffrn_measured_fraction_theta_max 0.999
_diffrn_measurement_device_type 'CCD area detector'
_diffrn_measurement_method 'phi and omega scans'
_diffrn_radiation_monochromator graphite
_diffrn_radiation_source 'fine-focus sealed tube'
_diffrn_radiation_type MoK\a
_diffrn_radiation_wavelength 0.71073
_diffrn_reflns_av_R_equivalents 0.0796
_diffrn_reflns_av_sigmaI/netI 0.0684
_diffrn_reflns_limit_h_max 19
_diffrn_reflns_limit_h_min -19
_diffrn_reflns_limit_k_max 17
_diffrn_reflns_limit_k_min -13
_diffrn_reflns_limit_l_max 31
_diffrn_reflns_limit_l_min -31
_diffrn_reflns_number 32203
_diffrn_reflns_theta_full 25.02
_diffrn_reflns_theta_max 25.02
_diffrn_reflns_theta_min 2.39
_exptl_absorpt_coefficient_mu 0.583
_exptl_absorpt_correction_T_max 0.9387
_exptl_absorpt_correction_T_min 0.7961
_exptl_absorpt_correction_type multi-scan
_exptl_absorpt_process_details sadabs
_exptl_crystal_colour red
_exptl_crystal_density_diffrn 1.434
_exptl_crystal_density_method 'not measured'
_exptl_crystal_description needle
_exptl_crystal_F_000 2968
_exptl_crystal_preparation ', Magnetic properties'
_exptl_crystal_size_max 0.41
_exptl_crystal_size_mid 0.19
_exptl_crystal_size_min 0.11
_refine_diff_density_max 0.846
_refine_diff_density_min -0.553
_refine_diff_density_rms 0.094
_refine_ls_extinction_method none
_refine_ls_goodness_of_fit_ref 1.047
_refine_ls_hydrogen_treatment constr
_refine_ls_matrix_type full
_refine_ls_number_parameters 442
_refine_ls_number_reflns 5849
_refine_ls_number_restraints 0
_refine_ls_restrained_S_all 1.047
_refine_ls_R_factor_all 0.1136
_refine_ls_R_factor_gt 0.0694
_refine_ls_shift/su_max 0.010
_refine_ls_shift/su_mean 0.001
_refine_ls_structure_factor_coef Fsqd
_refine_ls_weighting_details 'calc w=1/[\s^2^(Fo^2^)+(0.1232P)^2^] where P=(Fo^2^+2Fc^2^)/3'
_refine_ls_weighting_scheme calc
_refine_ls_wR_factor_gt 0.1885
_refine_ls_wR_factor_ref 0.2150
_reflns_number_gt 3538
_reflns_number_total 5849
_reflns_threshold_expression >2sigma(I)
_cod_data_source_file c6dt04551k2.cif
_cod_data_source_block 150908a
_cod_depositor_comments
;
The following automatic conversions were performed:

'_symmetry_cell_setting' value 'Orthorhombic' changed to
'orthorhombic' according to
/usr/data/users/saulius/crontab/automatic-downloads/rss-feeds/RSC/lib/dictionaries/cif_core.dic
dictionary named 'cif_core.dic' version 2.4.2 from 2011-04-26.

Automatic conversion script
Id: cif_fix_values 4268 2015-11-12 08:31:59Z antanas 

 Adding full bibliography for 7041641--7041642.cif.
;
_cod_original_sg_symbol_H-M Pbca
_cod_database_code 7041641

loop_
_symmetry_equiv_pos_as_xyz
'x, y, z'
'-x+1/2, -y, z+1/2'
'x+1/2, -y+1/2, -z'
'-x, y+1/2, -z+1/2'
'-x, -y, -z'
'x-1/2, y, -z-1/2'
'-x-1/2, y-1/2, z'
'x, -y-1/2, z-1/2'

loop_
_atom_site_label
_atom_site_type_symbol
_atom_site_fract_x
_atom_site_fract_y
_atom_site_fract_z
_atom_site_U_iso_or_equiv
_atom_site_adp_type
_atom_site_occupancy
_atom_site_symmetry_multiplicity
_atom_site_calc_flag
_atom_site_refinement_flags
Co1 Co 0.52871(4) 0.43120(5) 0.39643(2) 0.0308(2) Uani 1 1 d .
N1 N 0.4434(3) 0.4496(3) 0.33520(15) 0.0336(10) Uani 1 1 d .
N2 N 0.6247(2) 0.4356(3) 0.34360(14) 0.0332(10) Uani 1 1 d .
N3 N 0.7301(4) 0.1504(5) 0.4658(3) 0.100(2) Uani 1 1 d .
O1 O 0.5069(2) 0.2928(2) 0.38765(13) 0.0391(9) Uani 1 1 d .
O2 O 0.3739(2) 0.2957(3) 0.39949(14) 0.0468(10) Uani 1 1 d .
O3 O 0.5490(2) 0.1614(3) 0.31986(13) 0.0485(10) Uani 1 1 d .
O4 O 0.4343(2) 0.2250(2) 0.15829(13) 0.0416(9) Uani 1 1 d .
O5 O 0.7343(2) 0.2754(3) 0.14025(15) 0.0600(12) Uani 1 1 d .
H5 H 0.7814 0.2867 0.1338 0.090 Uiso 1 1 calc R
O6 O 0.7872(2) 0.2170(3) 0.21036(15) 0.0529(11) Uani 1 1 d .
O7 O 0.4610(2) 0.0690(2) 0.09580(13) 0.0396(9) Uani 1 1 d .
O8 O 0.5697(2) 0.1053(2) 0.05049(13) 0.0432(9) Uani 1 1 d .
C1 C 0.4389(3) 0.2574(4) 0.38722(18) 0.0352(12) Uani 1 1 d .
C2 C 0.4308(3) 0.1617(3) 0.37316(18) 0.0353(12) Uani 1 1 d .
C3 C 0.3683(4) 0.1129(4) 0.3947(2) 0.0483(15) Uani 1 1 d .
H3 H 0.3341 0.1398 0.4180 0.058 Uiso 1 1 calc R
C4 C 0.3561(4) 0.0231(4) 0.3816(2) 0.0608(18) Uani 1 1 d .
H4 H 0.3154 -0.0094 0.3971 0.073 Uiso 1 1 calc R
C5 C 0.4051(5) -0.0164(5) 0.3456(3) 0.072(2) Uani 1 1 d .
H5A H 0.3955 -0.0746 0.3358 0.086 Uiso 1 1 calc R
C6 C 0.4690(4) 0.0306(4) 0.3237(3) 0.0587(17) Uani 1 1 d .
H6 H 0.5025 0.0039 0.3000 0.070 Uiso 1 1 calc R
C7 C 0.4812(3) 0.1191(4) 0.33843(19) 0.0403(13) Uani 1 1 d .
C8 C 0.5547(3) 0.1810(3) 0.26867(19) 0.0366(13) Uani 1 1 d .
C9 C 0.4888(3) 0.1900(3) 0.23721(18) 0.0349(12) Uani 1 1 d .
H9 H 0.4369 0.1788 0.2488 0.042 Uiso 1 1 calc R
C10 C 0.5028(3) 0.2164(3) 0.18750(19) 0.0359(12) Uani 1 1 d .
C11 C 0.5800(3) 0.2345(3) 0.1694(2) 0.0391(13) Uani 1 1 d .
H11 H 0.5883 0.2538 0.1364 0.047 Uiso 1 1 calc R
C12 C 0.6446(3) 0.2225(3) 0.2030(2) 0.0372(12) Uani 1 1 d .
C13 C 0.6332(3) 0.1963(3) 0.2523(2) 0.0379(13) Uani 1 1 d .
H13 H 0.6766 0.1891 0.2741 0.046 Uiso 1 1 calc R
C14 C 0.7296(3) 0.2381(4) 0.1853(2) 0.0406(13) Uani 1 1 d .
C15 C 0.5039(3) 0.1222(3) 0.07221(18) 0.0354(12) Uani 1 1 d .
C16 C 0.4425(3) 0.2630(4) 0.10995(19) 0.0392(13) Uani 1 1 d .
C17 C 0.4746(3) 0.2174(4) 0.0694(2) 0.0410(13) Uani 1 1 d .
C18 C 0.4809(4) 0.2609(4) 0.0227(2) 0.0513(16) Uani 1 1 d .
H18 H 0.5028 0.2313 -0.0049 0.062 Uiso 1 1 calc R
C19 C 0.4548(5) 0.3474(4) 0.0172(3) 0.068(2) Uani 1 1 d .
H19 H 0.4589 0.3754 -0.0140 0.081 Uiso 1 1 calc R
C20 C 0.4219(5) 0.3933(5) 0.0589(3) 0.075(2) Uani 1 1 d .
H20 H 0.4044 0.4514 0.0553 0.090 Uiso 1 1 calc R
C21 C 0.4159(4) 0.3506(4) 0.1058(2) 0.0583(17) Uani 1 1 d .
H21 H 0.3947 0.3800 0.1337 0.070 Uiso 1 1 calc R
C22 C 0.44891(18) 0.3983(2) 0.29422(10) 0.0391(13) Uani 1 1 d .
H22 H 0.4949 0.3640 0.2900 0.047 Uiso 1 1 calc R
O9 O 0.61522(18) 0.4023(2) 0.45084(10) 0.0404(9) Uani 1 1 d R
H9B H 0.5958 0.3618 0.4696 0.048 Uiso 1 1 d R
H9C H 0.6204 0.4481 0.4692 0.048 Uiso 1 1 d R
O10 O 0.4386(2) 0.4281(2) 0.45390(12) 0.0403(9) Uani 1 1 d .
H10B H 0.4064 0.3850 0.4499 0.048 Uiso 1 1 d R
H10C H 0.4121 0.4762 0.4550 0.048 Uiso 1 1 d R
O11 O 0.7587(4) 0.0093(5) 0.4536(4) 0.158(4) Uani 1 1 d .
C23 C 0.3883(3) 0.3938(4) 0.2572(2) 0.0388(13) Uani 1 1 d .
H23 H 0.3936 0.3559 0.2297 0.047 Uiso 1 1 calc R
C24 C 0.3205(3) 0.4468(3) 0.26240(18) 0.0327(12) Uani 1 1 d .
C25 C 0.3157(3) 0.5025(4) 0.30464(19) 0.0394(13) Uani 1 1 d .
H25 H 0.2713 0.5391 0.3091 0.047 Uiso 1 1 calc R
C26 C 0.3782(3) 0.5026(4) 0.3402(2) 0.0405(13) Uani 1 1 d .
H26 H 0.3749 0.5402 0.3679 0.049 Uiso 1 1 calc R
C27 C 0.6395(3) 0.5092(4) 0.3164(2) 0.0419(13) Uani 1 1 d .
H27 H 0.6058 0.5578 0.3207 0.050 Uiso 1 1 calc R
C28 C 0.7032(3) 0.5160(4) 0.2820(2) 0.0432(14) Uani 1 1 d .
H28 H 0.7115 0.5683 0.2642 0.052 Uiso 1 1 calc R
C29 C 0.7535(3) 0.4444(3) 0.27478(17) 0.0342(12) Uani 1 1 d .
C30 C 0.7385(3) 0.3682(4) 0.30354(19) 0.0415(13) Uani 1 1 d .
H30 H 0.7718 0.3189 0.3002 0.050 Uiso 1 1 calc R
C31 C 0.6744(3) 0.3661(4) 0.33694(19) 0.0408(13) Uani 1 1 d .
H31 H 0.6652 0.3148 0.3555 0.049 Uiso 1 1 calc R
C32 C 0.7712(6) 0.0831(8) 0.4642(5) 0.125(4) Uani 1 1 d .
H32 H 0.8244 0.0930 0.4736 0.150 Uiso 1 1 calc R
C33 C 0.6544(11) 0.1490(11) 0.4345(11) 0.334(15) Uani 1 1 d .
H33A H 0.6588 0.1042 0.4089 0.501 Uiso 1 1 calc R
H33B H 0.6469 0.2057 0.4188 0.501 Uiso 1 1 calc R
H33C H 0.6092 0.1362 0.4559 0.501 Uiso 1 1 calc R
C34 C 0.7520(8) 0.2391(8) 0.4824(6) 0.171(6) Uani 1 1 d .
H34A H 0.8081 0.2405 0.4911 0.257 Uiso 1 1 calc R
H34B H 0.7204 0.2548 0.5114 0.257 Uiso 1 1 calc R
H34C H 0.7418 0.2806 0.4556 0.257 Uiso 1 1 calc R

loop_
_atom_site_aniso_label
_atom_site_aniso_U_11
_atom_site_aniso_U_22
_atom_site_aniso_U_33
_atom_site_aniso_U_23
_atom_site_aniso_U_13
_atom_site_aniso_U_12
Co1 0.0278(4) 0.0345(4) 0.0301(4) -0.0012(3) -0.0006(3) 0.0004(3)
N1 0.033(2) 0.036(3) 0.032(2) -0.0030(19) 0.0030(18) -0.0011(19)
N2 0.030(2) 0.037(2) 0.033(2) -0.002(2) -0.0021(18) 0.0000(19)
N3 0.058(4) 0.088(5) 0.153(7) 0.008(5) -0.008(4) 0.022(4)
O1 0.035(2) 0.036(2) 0.046(2) -0.0030(17) -0.0018(17) 0.0020(17)
O2 0.030(2) 0.052(2) 0.059(2) -0.014(2) -0.0009(18) 0.0021(18)
O3 0.044(2) 0.071(3) 0.0306(19) -0.0065(19) -0.0004(17) 0.004(2)
O4 0.033(2) 0.052(2) 0.039(2) 0.0023(18) 0.0019(16) 0.0018(18)
O5 0.039(2) 0.082(3) 0.059(3) 0.027(2) -0.002(2) 0.003(2)
O6 0.036(2) 0.070(3) 0.053(2) 0.003(2) 0.0008(19) 0.003(2)
O7 0.045(2) 0.030(2) 0.044(2) -0.0075(17) -0.0090(17) 0.0015(17)
O8 0.043(2) 0.044(2) 0.042(2) 0.0043(18) -0.0056(18) -0.0002(18)
C1 0.033(3) 0.043(3) 0.030(3) 0.003(2) 0.001(2) 0.003(3)
C2 0.038(3) 0.040(3) 0.028(3) -0.001(2) 0.003(2) 0.004(2)
C3 0.045(4) 0.051(4) 0.049(3) 0.006(3) 0.006(3) 0.016(3)
C4 0.068(5) 0.055(4) 0.060(4) 0.010(3) 0.005(3) 0.017(3)
C5 0.088(6) 0.045(4) 0.083(5) 0.004(4) 0.014(4) 0.011(4)
C6 0.075(5) 0.042(4) 0.060(4) -0.010(3) 0.010(3) -0.002(3)
C7 0.043(3) 0.047(3) 0.031(3) 0.004(3) 0.001(2) 0.001(3)
C8 0.047(3) 0.029(3) 0.033(3) -0.004(2) -0.004(2) -0.002(2)
C9 0.040(3) 0.034(3) 0.030(3) -0.005(2) 0.003(2) -0.002(2)
C10 0.033(3) 0.033(3) 0.042(3) -0.005(2) 0.001(2) -0.002(2)
C11 0.038(3) 0.034(3) 0.045(3) -0.002(2) 0.000(3) 0.003(2)
C12 0.033(3) 0.035(3) 0.043(3) -0.004(2) -0.003(2) 0.003(2)
C13 0.035(3) 0.038(3) 0.041(3) -0.010(2) -0.003(2) 0.003(2)
C14 0.037(3) 0.038(3) 0.047(3) -0.004(3) 0.000(3) 0.002(2)
C15 0.044(3) 0.034(3) 0.028(3) -0.002(2) 0.002(2) 0.004(3)
C16 0.035(3) 0.047(3) 0.036(3) -0.006(3) 0.004(2) 0.001(2)
C17 0.044(3) 0.037(3) 0.043(3) -0.005(3) 0.004(3) -0.001(3)
C18 0.069(5) 0.045(4) 0.041(3) 0.007(3) 0.011(3) 0.003(3)
C19 0.096(6) 0.050(4) 0.057(4) 0.010(3) 0.011(4) -0.014(4)
C20 0.102(6) 0.052(4) 0.071(5) 0.011(4) 0.011(4) -0.012(4)
C21 0.069(5) 0.047(4) 0.059(4) 0.002(3) 0.006(3) -0.009(3)
C22 0.040(3) 0.043(3) 0.034(3) -0.002(3) 0.007(2) 0.000(2)
O9 0.038(2) 0.046(2) 0.0364(19) -0.0002(17) 0.0015(16) 0.0043(17)
O10 0.037(2) 0.046(2) 0.0384(19) -0.0018(17) -0.0054(16) 0.0009(17)
O11 0.062(4) 0.089(5) 0.324(12) -0.028(6) 0.006(6) 0.018(4)
C23 0.034(3) 0.041(3) 0.041(3) -0.001(3) 0.005(2) 0.001(2)
C24 0.035(3) 0.029(3) 0.034(3) 0.003(2) 0.004(2) 0.000(2)
C25 0.040(3) 0.038(3) 0.040(3) -0.005(2) 0.008(2) 0.000(2)
C26 0.042(3) 0.039(3) 0.041(3) 0.000(3) 0.006(3) -0.005(3)
C27 0.045(3) 0.039(3) 0.042(3) 0.005(3) -0.010(3) -0.006(3)
C28 0.040(3) 0.042(3) 0.048(3) 0.005(3) -0.010(3) -0.010(3)
C29 0.029(3) 0.042(3) 0.031(3) 0.001(2) 0.000(2) 0.000(2)
C30 0.038(3) 0.043(3) 0.044(3) 0.002(3) -0.006(3) -0.001(2)
C31 0.042(3) 0.040(3) 0.040(3) -0.002(3) -0.010(3) -0.004(3)
C32 0.077(7) 0.093(8) 0.205(12) -0.008(8) -0.037(7) 0.030(6)
C33 0.185(17) 0.172(17) 0.65(4) 0.03(2) -0.20(2) 0.035(13)
C34 0.168(13) 0.102(9) 0.243(15) -0.055(10) -0.041(11) 0.030(8)

loop_
_atom_type_symbol
_atom_type_description
_atom_type_scat_dispersion_real
_atom_type_scat_dispersion_imag
_atom_type_scat_source
C C 0.0033 0.0016 'International Tables Vol C Tables 4.2.6.8 and 6.1.1.4'
H H 0.0000 0.0000 'International Tables Vol C Tables 4.2.6.8 and 6.1.1.4'
N N 0.0061 0.0033 'International Tables Vol C Tables 4.2.6.8 and 6.1.1.4'
O O 0.0106 0.0060 'International Tables Vol C Tables 4.2.6.8 and 6.1.1.4'
Co Co 0.3494 0.9721 'International Tables Vol C Tables 4.2.6.8 and 6.1.1.4'

loop_
_geom_angle_atom_site_label_1
_geom_angle_atom_site_label_2
_geom_angle_atom_site_label_3
_geom_angle
_geom_angle_site_symmetry_1
_geom_angle_site_symmetry_3
O9 Co1 O7 94.84(13) . 4_655
O9 Co1 N2 86.75(13) . .
O7 Co1 N2 88.43(15) 4_655 .
O9 Co1 O10 89.25(13) . .
O7 Co1 O10 90.50(14) 4_655 .
N2 Co1 O10 175.75(14) . .
O9 Co1 O1 89.22(13) . .
O7 Co1 O1 174.87(14) 4_655 .
N2 Co1 O1 94.94(15) . .
O10 Co1 O1 86.41(14) . .
O9 Co1 N1 173.93(14) . .
O7 Co1 N1 89.98(14) 4_655 .
N2 Co1 N1 89.71(15) . .
O10 Co1 N1 94.40(15) . .
O1 Co1 N1 86.18(15) . .
C22 N1 C26 118.5(4) . .
C22 N1 Co1 119.2(3) . .
C26 N1 Co1 121.7(3) . .
C31 N2 C27 117.4(5) . .
C31 N2 Co1 121.5(4) . .
C27 N2 Co1 121.0(4) . .
C32 N3 C34 129.4(9) . .
C32 N3 C33 115.8(11) . .
C34 N3 C33 112.8(9) . .
C1 O1 Co1 125.0(3) . .
C7 O3 C8 120.0(4) . .
C10 O4 C16 117.7(4) . .
C14 O5 H5 109.5 . .
C15 O7 Co1 130.1(3) . 4_645
O1 C1 O2 124.9(5) . .
O1 C1 C2 119.7(5) . .
O2 C1 C2 115.4(5) . .
C3 C2 C7 118.1(5) . .
C3 C2 C1 118.3(5) . .
C7 C2 C1 123.6(5) . .
C2 C3 C4 120.9(5) . .
C2 C3 H3 119.6 . .
C4 C3 H3 119.6 . .
C5 C4 C3 119.7(7) . .
C5 C4 H4 120.1 . .
C3 C4 H4 120.1 . .
C4 C5 C6 120.6(7) . .
C4 C5 H5A 119.7 . .
C6 C5 H5A 119.7 . .
C5 C6 C7 118.5(6) . .
C5 C6 H6 120.8 . .
C7 C6 H6 120.8 . .
O3 C7 C2 120.5(5) . .
O3 C7 C6 117.2(5) . .
C2 C7 C6 122.2(5) . .
C9 C8 O3 123.6(5) . .
C9 C8 C13 122.6(5) . .
O3 C8 C13 113.7(5) . .
C8 C9 C10 117.6(5) . .
C8 C9 H9 121.2 . .
C10 C9 H9 121.2 . .
O4 C10 C9 114.6(5) . .
O4 C10 C11 123.1(5) . .
C9 C10 C11 122.3(5) . .
C10 C11 C12 117.3(5) . .
C10 C11 H11 121.3 . .
C12 C11 H11 121.3 . .
C13 C12 C11 122.1(5) . .
C13 C12 C14 117.9(5) . .
C11 C12 C14 119.9(5) . .
C12 C13 C8 118.1(5) . .
C12 C13 H13 121.0 . .
C8 C13 H13 121.0 . .
O6 C14 O5 124.2(5) . .
O6 C14 C12 122.1(5) . .
O5 C14 C12 113.7(5) . .
O7 C15 O8 126.6(5) . .
O7 C15 C17 116.9(5) . .
O8 C15 C17 116.5(5) . .
C17 C16 C21 122.2(5) . .
C17 C16 O4 122.6(5) . .
C21 C16 O4 115.2(5) . .
C16 C17 C18 118.6(5) . .
C16 C17 C15 123.9(5) . .
C18 C17 C15 117.5(5) . .
C19 C18 C17 120.7(6) . .
C19 C18 H18 119.6 . .
C17 C18 H18 119.6 . .
C18 C19 C20 120.1(6) . .
C18 C19 H19 119.9 . .
C20 C19 H19 119.9 . .
C21 C20 C19 119.5(7) . .
C21 C20 H20 120.2 . .
C19 C20 H20 120.2 . .
C16 C21 C20 118.8(6) . .
C16 C21 H21 120.6 . .
C20 C21 H21 120.6 . .
N1 C22 C23 123.0(4) . .
N1 C22 H22 118.5 . .
C23 C22 H22 118.5 . .
Co1 O9 H9B 107.0 . .
Co1 O9 H9C 107.1 . .
H9B O9 H9C 106.9 . .
Co1 O10 H10B 111.6 . .
Co1 O10 H10C 111.6 . .
H10B O10 H10C 109.4 . .
C24 C23 C22 118.9(5) . .
C24 C23 H23 120.5 . .
C22 C23 H23 120.5 . .
C23 C24 C25 118.1(5) . .
C23 C24 C29 121.9(4) . 6_556
C25 C24 C29 120.0(5) . 6_556
C24 C25 C26 119.6(5) . .
C24 C25 H25 120.2 . .
C26 C25 H25 120.2 . .
N1 C26 C25 121.8(5) . .
N1 C26 H26 119.1 . .
C25 C26 H26 119.1 . .
N2 C27 C28 123.1(5) . .
N2 C27 H27 118.4 . .
C28 C27 H27 118.4 . .
C29 C28 C27 119.3(5) . .
C29 C28 H28 120.3 . .
C27 C28 H28 120.3 . .
C28 C29 C30 117.5(5) . .
C28 C29 C24 121.8(5) . 6_656
C30 C29 C24 120.7(5) . 6_656
C31 C30 C29 120.0(5) . .
C31 C30 H30 120.0 . .
C29 C30 H30 120.0 . .
N2 C31 C30 122.6(5) . .
N2 C31 H31 118.7 . .
C30 C31 H31 118.7 . .
O11 C32 N3 134.4(11) . .
O11 C32 H32 112.8 . .
N3 C32 H32 112.8 . .
N3 C33 H33A 109.5 . .
N3 C33 H33B 109.5 . .
H33A C33 H33B 109.5 . .
N3 C33 H33C 109.5 . .
H33A C33 H33C 109.5 . .
H33B C33 H33C 109.5 . .
N3 C34 H34A 109.5 . .
N3 C34 H34B 109.5 . .
H34A C34 H34B 109.5 . .
N3 C34 H34C 109.5 . .
H34A C34 H34C 109.5 . .
H34B C34 H34C 109.5 . .

loop_
_geom_bond_atom_site_label_1
_geom_bond_atom_site_label_2
_geom_bond_distance
_geom_bond_site_symmetry_2
Co1 O9 2.081(3) .
Co1 O7 2.099(4) 4_655
Co1 N2 2.121(4) .
Co1 O10 2.134(4) .
Co1 O1 2.135(4) .
Co1 N1 2.170(4) .
N1 C22 1.335(5) .
N1 C26 1.353(7) .
N2 C31 1.347(7) .
N2 C27 1.347(6) .
N3 C32 1.225(11) .
N3 C34 1.456(12) .
N3 C33 1.505(17) .
O1 C1 1.251(6) .
O2 C1 1.267(6) .
O3 C7 1.385(6) .
O3 C8 1.390(6) .
O4 C10 1.382(6) .
O4 C16 1.409(6) .
O5 C14 1.320(6) .
O5 H5 0.8200 .
O6 C14 1.208(6) .
O7 C15 1.241(6) .
O7 Co1 2.099(4) 4_645
O8 C15 1.260(6) .
C1 C2 1.498(7) .
C2 C3 1.396(8) .
C2 C7 1.399(7) .
C3 C4 1.414(9) .
C3 H3 0.9300 .
C4 C5 1.390(9) .
C4 H4 0.9300 .
C5 C6 1.401(9) .
C5 H5A 0.9300 .
C6 C7 1.408(8) .
C6 H6 0.9300 .
C8 C9 1.383(7) .
C8 C13 1.393(7) .
C9 C10 1.394(7) .
C9 H9 0.9300 .
C10 C11 1.396(7) .
C11 C12 1.405(7) .
C11 H11 0.9300 .
C12 C13 1.378(7) .
C12 C14 1.507(8) .
C13 H13 0.9300 .
C15 C17 1.521(7) .
C16 C17 1.382(7) .
C16 C21 1.398(8) .
C17 C18 1.404(7) .
C18 C19 1.385(9) .
C18 H18 0.9300 .
C19 C20 1.413(9) .
C19 H19 0.9300 .
C20 C21 1.402(9) .
C20 H20 0.9300 .
C21 H21 0.9300 .
C22 C23 1.406(6) .
C22 H22 0.9300 .
O9 H9B 0.8500 .
O9 H9C 0.8499 .
O10 H10B 0.8501 .
O10 H10C 0.8500 .
O11 C32 1.168(11) .
C23 C24 1.389(7) .
C23 H23 0.9300 .
C24 C25 1.401(7) .
C24 C29 1.486(7) 6_556
C25 C26 1.401(7) .
C25 H25 0.9300 .
C26 H26 0.9300 .
C27 C28 1.399(8) .
C27 H27 0.9300 .
C28 C29 1.380(8) .
C28 H28 0.9300 .
C29 C30 1.403(7) .
C29 C24 1.486(7) 6_656
C30 C31 1.385(7) .
C30 H30 0.9300 .
C31 H31 0.9300 .
C32 H32 0.9300 .
C33 H33A 0.9600 .
C33 H33B 0.9600 .
C33 H33C 0.9600 .
C34 H34A 0.9600 .
C34 H34B 0.9600 .
C34 H34C 0.9600 .

loop_
_geom_torsion_atom_site_label_1
_geom_torsion_atom_site_label_2
_geom_torsion_atom_site_label_3
_geom_torsion_atom_site_label_4
_geom_torsion
_geom_torsion_site_symmetry_1
_geom_torsion_site_symmetry_4
O7 Co1 N1 C22 138.0(3) 4_655 .
N2 Co1 N1 C22 49.6(3) . .
O10 Co1 N1 C22 -131.5(3) . .
O1 Co1 N1 C22 -45.4(3) . .
O7 Co1 N1 C26 -51.3(4) 4_655 .
N2 Co1 N1 C26 -139.8(4) . .
O10 Co1 N1 C26 39.2(4) . .
O1 Co1 N1 C26 125.3(4) . .
O9 Co1 N2 C31 56.7(4) . .
O7 Co1 N2 C31 151.7(4) 4_655 .
O1 Co1 N2 C31 -32.2(4) . .
N1 Co1 N2 C31 -118.3(4) . .
O9 Co1 N2 C27 -121.4(4) . .
O7 Co1 N2 C27 -26.4(4) 4_655 .
O1 Co1 N2 C27 149.7(4) . .
N1 Co1 N2 C27 63.5(4) . .
O9 Co1 O1 C1 132.0(4) . .
N2 Co1 O1 C1 -141.3(4) . .
O10 Co1 O1 C1 42.7(4) . .
N1 Co1 O1 C1 -51.9(4) . .
Co1 O1 C1 O2 -11.3(7) . .
Co1 O1 C1 C2 171.0(3) . .
O1 C1 C2 C3 149.7(5) . .
O2 C1 C2 C3 -28.2(7) . .
O1 C1 C2 C7 -32.3(7) . .
O2 C1 C2 C7 149.8(5) . .
C7 C2 C3 C4 -0.2(8) . .
C1 C2 C3 C4 177.9(5) . .
C2 C3 C4 C5 -2.3(9) . .
C3 C4 C5 C6 3.0(10) . .
C4 C5 C6 C7 -1.3(10) . .
C8 O3 C7 C2 -116.2(5) . .
C8 O3 C7 C6 68.2(7) . .
C3 C2 C7 O3 -173.3(5) . .
C1 C2 C7 O3 8.7(8) . .
C3 C2 C7 C6 2.0(8) . .
C1 C2 C7 C6 -176.0(5) . .
C5 C6 C7 O3 174.1(6) . .
C5 C6 C7 C2 -1.3(9) . .
C7 O3 C8 C9 23.4(8) . .
C7 O3 C8 C13 -160.4(5) . .
O3 C8 C9 C10 175.2(5) . .
C13 C8 C9 C10 -0.7(8) . .
C16 O4 C10 C9 171.4(4) . .
C16 O4 C10 C11 -7.1(7) . .
C8 C9 C10 O4 -179.3(4) . .
C8 C9 C10 C11 -0.8(8) . .
O4 C10 C11 C12 -179.6(5) . .
C9 C10 C11 C12 2.0(7) . .
C10 C11 C12 C13 -1.9(8) . .
C10 C11 C12 C14 178.0(5) . .
C11 C12 C13 C8 0.5(8) . .
C14 C12 C13 C8 -179.4(5) . .
C9 C8 C13 C12 0.9(8) . .
O3 C8 C13 C12 -175.4(4) . .
C13 C12 C14 O6 10.3(8) . .
C11 C12 C14 O6 -169.6(5) . .
C13 C12 C14 O5 -170.4(5) . .
C11 C12 C14 O5 9.6(7) . .
Co1 O7 C15 O8 -6.9(8) 4_645 .
Co1 O7 C15 C17 173.5(3) 4_645 .
C10 O4 C16 C17 75.9(6) . .
C10 O4 C16 C21 -104.1(6) . .
C21 C16 C17 C18 0.3(9) . .
O4 C16 C17 C18 -179.7(5) . .
C21 C16 C17 C15 -179.8(6) . .
O4 C16 C17 C15 0.3(8) . .
O7 C15 C17 C16 43.0(8) . .
O8 C15 C17 C16 -136.6(5) . .
O7 C15 C17 C18 -137.0(5) . .
O8 C15 C17 C18 43.3(7) . .
C16 C17 C18 C19 -0.6(9) . .
C15 C17 C18 C19 179.4(6) . .
C17 C18 C19 C20 0.5(10) . .
C18 C19 C20 C21 0.0(11) . .
C17 C16 C21 C20 0.1(9) . .
O4 C16 C21 C20 -179.9(5) . .
C19 C20 C21 C16 -0.3(10) . .
C26 N1 C22 C23 -3.1(6) . .
Co1 N1 C22 C23 167.8(3) . .
N1 C22 C23 C24 2.0(7) . .
C22 C23 C24 C25 -0.1(7) . .
C22 C23 C24 C29 -179.0(4) . 6_556
C23 C24 C25 C26 -0.5(7) . .
C29 C24 C25 C26 178.4(5) 6_556 .
C22 N1 C26 C25 2.4(7) . .
Co1 N1 C26 C25 -168.3(4) . .
C24 C25 C26 N1 -0.6(8) . .
C31 N2 C27 C28 0.3(7) . .
Co1 N2 C27 C28 178.5(4) . .
N2 C27 C28 C29 0.5(8) . .
C27 C28 C29 C30 -1.2(7) . .
C27 C28 C29 C24 178.1(5) . 6_656
C28 C29 C30 C31 1.2(7) . .
C24 C29 C30 C31 -178.1(5) 6_656 .
C27 N2 C31 C30 -0.3(7) . .
Co1 N2 C31 C30 -178.4(4) . .
C29 C30 C31 N2 -0.5(8) . .
C34 N3 C32 O11 176.4(16) . .
C33 N3 C32 O11 -21(3) . .
